data_4076353
loop_
_publ_author_name
'Svoboda, Tom\'a\<s'
'Jambor, Roman'
'R\%u\<zi\<cka, Ale\<s'
'Jir\'asko, Robert'
'Ly\<cka, Anton\'in'
'Proft, Frank De'
'Dost\'al, Libor'

_publ_section_title
;
 Reactivity of NCN-Chelated (NCN = C6H3-2,6-(CH2NMe2)2) Antimony(III) and
 Bismuth(III) Oxides toward Oxides of Arsenic
;
_journal_issue 5
_journal_name_full Organometallics
_journal_page_first 1725
_journal_paper_doi 10.1021/om201025d
_journal_volume 31
_journal_year 2012
_chemical_formula_moiety 'C24 H38 As2 Bi2 N4 O5, C H2 Cl2'
_chemical_formula_sum 'C25 H40 As2 Bi2 Cl2 N4 O5'
_chemical_formula_weight 1115.31
_chemical_name_systematic
; 
 ? 
;
_space_group_IT_number 2
_symmetry_cell_setting triclinic
_symmetry_space_group_name_Hall '-P 1'
_symmetry_space_group_name_H-M 'P -1'
_atom_sites_solution_hydrogens geom
_atom_sites_solution_primary direct
_atom_sites_solution_secondary difmap
_audit_creation_method SHELXL-97
_cell_angle_alpha 89.888(5)
_cell_angle_beta 88.760(6)
_cell_angle_gamma 61.948(4)
_cell_formula_units_Z 2
_cell_length_a 10.2801(6)
_cell_length_b 10.3930(4)
_cell_length_c 18.4839(14)
_cell_measurement_reflns_used 33718
_cell_measurement_temperature 150(1)
_cell_measurement_theta_max 27.5
_cell_measurement_theta_min 1
_cell_volume 1742.35(19)
_computing_cell_refinement 'COLLECT and DENZO'
_computing_data_collection 'COLLECT (Hooft, 1998) and DENZO (Otwinowski & Minor, 1997)'
_computing_data_reduction 'COLLECT and DENZO'
_computing_molecular_graphics 'PLATON (Spek, 2003)'
_computing_publication_material 'SHELXL-97 (Sheldrick, 1997)'
_computing_structure_refinement 'SHELXL-97 (Sheldrick, 1997)'
_computing_structure_solution 'SIR92 (Altomare et al., 1994)'
_diffrn_ambient_temperature 150(1)
_diffrn_detector_area_resol_mean 9.091
_diffrn_measured_fraction_theta_full 0.988
_diffrn_measured_fraction_theta_max 0.988
_diffrn_measurement_device_type 'Bruker Nonius KappaCCD area detector'
_diffrn_measurement_method '\f and \w scans to fill the Ewald sphere'
_diffrn_radiation_monochromator graphite
_diffrn_radiation_source 'fine-focus sealed tube'
_diffrn_radiation_type MoK\a
_diffrn_radiation_wavelength 0.71073
_diffrn_reflns_av_R_equivalents 0.0999
_diffrn_reflns_av_sigmaI/netI 0.0572
_diffrn_reflns_limit_h_max 13
_diffrn_reflns_limit_h_min -13
_diffrn_reflns_limit_k_max 13
_diffrn_reflns_limit_k_min -13
_diffrn_reflns_limit_l_max 24
_diffrn_reflns_limit_l_min -24
_diffrn_reflns_number 33621
_diffrn_reflns_theta_full 27.50
_diffrn_reflns_theta_max 27.50
_diffrn_reflns_theta_min 2.20
_diffrn_standards_number 0
_exptl_absorpt_coefficient_mu 12.162
_exptl_absorpt_correction_T_max 0.265
_exptl_absorpt_correction_T_min 0.145
_exptl_absorpt_correction_type integration
_exptl_absorpt_process_details
;
Gaussian integration (Coppens, 1970)
;
_exptl_crystal_colour colourless
_exptl_crystal_density_diffrn 2.126
_exptl_crystal_density_method 'not measured'
_exptl_crystal_description block
_exptl_crystal_F_000 1048
_exptl_crystal_size_max 0.30
_exptl_crystal_size_mid 0.19
_exptl_crystal_size_min 0.17
_refine_diff_density_max 3.156
_refine_diff_density_min -3.072
_refine_diff_density_rms 0.252
_refine_ls_extinction_method none
_refine_ls_goodness_of_fit_ref 1.113
_refine_ls_hydrogen_treatment constr
_refine_ls_matrix_type full
_refine_ls_number_parameters 361
_refine_ls_number_reflns 7907
_refine_ls_number_restraints 0
_refine_ls_restrained_S_all 1.113
_refine_ls_R_factor_all 0.0569
_refine_ls_R_factor_gt 0.0415
_refine_ls_shift/su_max 0.001
_refine_ls_shift/su_mean 0.000
_refine_ls_structure_factor_coef Fsqd
_refine_ls_weighting_details 'calc w=1/[\s^2^(Fo^2^)+(0.0391P)^2^+10.8007P] where P=(Fo^2^+2Fc^2^)/3'
_refine_ls_weighting_scheme calc
_refine_ls_wR_factor_gt 0.0958
_refine_ls_wR_factor_ref 0.1058
_reflns_number_gt 6541
_reflns_number_total 7907
_reflns_threshold_expression >2sigma(I)
_cod_data_source_file om201025d_si_003.cif
_cod_data_source_block shelxl
_cod_original_cell_volume 1742.35(18)
_cod_database_code 4076353

loop_
_symmetry_equiv_pos_as_xyz
'x, y, z'
'-x, -y, -z'

loop_
_atom_site_label
_atom_site_type_symbol
_atom_site_fract_x
_atom_site_fract_y
_atom_site_fract_z
_atom_site_U_iso_or_equiv
_atom_site_adp_type
_atom_site_occupancy
_atom_site_symmetry_multiplicity
_atom_site_calc_flag
_atom_site_refinement_flags
Bi1 Bi 0.37212(3) 0.09872(3) 0.419033(15) 0.02107(8) Uani 1 1 d .
Bi2 Bi 0.46763(3) 0.24599(3) 0.220904(15) 0.02391(9) Uani 1 1 d .
As1 As 0.71788(8) 0.05007(9) 0.34510(5) 0.02623(17) Uani 1 1 d .
As2 As 0.56494(9) -0.11358(8) 0.26188(5) 0.02722(17) Uani 1 1 d .
O2 O 0.4149(7) -0.0271(7) 0.3213(4) 0.0399(15) Uani 1 1 d .
C7 C 0.3082(10) 0.4433(9) 0.4357(5) 0.0323(18) Uani 1 1 d .
H7A H 0.4001 0.4215 0.4105 0.039 Uiso 1 1 d R
H7B H 0.2675 0.5414 0.4555 0.039 Uiso 1 1 d R
O3 O 0.6874(6) 0.1502(6) 0.2664(3) 0.0295(12) Uani 1 1 d .
O1 O 0.5425(6) 0.1496(6) 0.3852(3) 0.0338(13) Uani 1 1 d .
C18 C 0.5305(9) 0.2157(9) 0.0519(4) 0.0309(17) Uani 1 1 d .
O4 O 0.5311(7) 0.0201(6) 0.1979(3) 0.0329(13) Uani 1 1 d .
C22 C 0.4158(10) 0.1613(10) 0.0542(5) 0.0367(19) Uani 1 1 d .
H22A H 0.3728 0.1719 0.0070 0.044 Uiso 1 1 d R
H22B H 0.4627 0.0588 0.0666 0.044 Uiso 1 1 d R
O5 O 0.7090(6) -0.1093(6) 0.3155(4) 0.0350(14) Uani 1 1 d .
C12 C 0.0210(9) 0.1486(10) 0.4472(5) 0.037(2) Uani 1 1 d .
H12A H -0.0065 0.2505 0.4476 0.045 Uiso 1 1 d R
H12B H 0.0615 0.1069 0.4930 0.045 Uiso 1 1 d R
H12C H -0.0645 0.1365 0.4388 0.045 Uiso 1 1 d R
C20 C 0.4320(13) 0.5890(11) 0.1934(7) 0.058(3) Uani 1 1 d .
H20A H 0.3445 0.6260 0.2237 0.070 Uiso 1 1 d R
H20B H 0.4108 0.5655 0.1464 0.070 Uiso 1 1 d R
H20C H 0.4644 0.6615 0.1890 0.070 Uiso 1 1 d R
N4 N 0.3003(8) 0.2441(8) 0.1079(4) 0.0325(15) Uani 1 1 d .
C14 C 0.6608(11) 0.3255(10) 0.1118(5) 0.040(2) Uani 1 1 d .
C24 C 0.2128(11) 0.1693(11) 0.1235(5) 0.044(2) Uani 1 1 d .
H24A H 0.1697 0.1590 0.0798 0.053 Uiso 1 1 d R
H24B H 0.1360 0.2257 0.1582 0.053 Uiso 1 1 d R
H24C H 0.2748 0.0746 0.1429 0.053 Uiso 1 1 d R
C8 C 0.4671(10) 0.3224(9) 0.5337(5) 0.036(2) Uani 1 1 d .
H8A H 0.5533 0.2771 0.5027 0.044 Uiso 1 1 d R
H8B H 0.4793 0.2620 0.5750 0.044 Uiso 1 1 d R
H8C H 0.4533 0.4160 0.5494 0.044 Uiso 1 1 d R
N1 N 0.3388(7) 0.3403(7) 0.4948(4) 0.0272(14) Uani 1 1 d .
C13 C 0.5650(9) 0.2639(9) 0.1151(5) 0.0308(17) Uani 1 1 d .
N2 N 0.1291(7) 0.0765(7) 0.3902(4) 0.0296(14) Uani 1 1 d .
N3 N 0.5492(9) 0.4567(8) 0.2249(4) 0.0375(17) Uani 1 1 d .
C11 C 0.1551(9) -0.0749(9) 0.3799(6) 0.036(2) Uani 1 1 d .
H11A H 0.1872 -0.1276 0.4243 0.043 Uiso 1 1 d R
H11B H 0.2296 -0.1218 0.3428 0.043 Uiso 1 1 d R
H11C H 0.0652 -0.0736 0.3656 0.043 Uiso 1 1 d R
C21 C 0.5811(13) 0.4892(11) 0.2978(5) 0.047(2) Uani 1 1 d .
H21A H 0.6467 0.4002 0.3212 0.057 Uiso 1 1 d R
H21B H 0.4907 0.5376 0.3257 0.057 Uiso 1 1 d R
H21C H 0.6264 0.5514 0.2941 0.057 Uiso 1 1 d R
Cl1 Cl 0.0987(5) 0.2360(4) 0.8955(3) 0.1025(15) Uani 1 1 d .
Cl2 Cl -0.0364(4) 0.1018(7) 0.8126(3) 0.143(3) Uani 1 1 d .
C1 C 0.2007(8) 0.3034(8) 0.3702(4) 0.0218(14) Uani 1 1 d .
C6 C 0.0949(8) 0.2985(8) 0.3269(4) 0.0247(15) Uani 1 1 d .
C2 C 0.2030(9) 0.4355(9) 0.3826(4) 0.0287(17) Uani 1 1 d .
C10 C 0.0853(9) 0.1575(9) 0.3215(5) 0.0308(17) Uani 1 1 d .
H10A H -0.0148 0.1793 0.3105 0.037 Uiso 1 1 d R
H10B H 0.1499 0.0975 0.2825 0.037 Uiso 1 1 d R
C3 C 0.1045(10) 0.5589(9) 0.3454(5) 0.0354(19) Uani 1 1 d .
H3 H 0.1061 0.6468 0.3517 0.042 Uiso 1 1 d R
C5 C -0.0035(9) 0.4237(10) 0.2908(5) 0.0339(19) Uani 1 1 d .
H5 H -0.0744 0.4212 0.2612 0.041 Uiso 1 1 d R
C4 C 0.0049(9) 0.5517(9) 0.2993(5) 0.0360(19) Uani 1 1 d .
H4 H -0.0574 0.6342 0.2736 0.043 Uiso 1 1 d R
C9 C 0.2125(10) 0.3871(10) 0.5444(5) 0.038(2) Uani 1 1 d .
H9A H 0.1971 0.4745 0.5691 0.045 Uiso 1 1 d R
H9B H 0.2311 0.3119 0.5791 0.045 Uiso 1 1 d R
H9C H 0.1262 0.4059 0.5178 0.045 Uiso 1 1 d R
C19 C 0.6820(11) 0.3943(11) 0.1795(5) 0.043(2) Uani 1 1 d .
H19A H 0.7624 0.3203 0.2064 0.051 Uiso 1 1 d R
H19B H 0.7089 0.4690 0.1659 0.051 Uiso 1 1 d R
C23 C 0.2052(11) 0.3940(11) 0.0842(6) 0.048(2) Uani 1 1 d .
H23A H 0.2651 0.4381 0.0694 0.058 Uiso 1 1 d R
H23B H 0.1403 0.4496 0.1234 0.058 Uiso 1 1 d R
H23C H 0.1481 0.3922 0.0442 0.058 Uiso 1 1 d R
C15 C 0.7300(13) 0.3241(15) 0.0469(6) 0.061(3) Uani 1 1 d .
H15 H 0.7944 0.3637 0.0442 0.073 Uiso 1 1 d R
C17 C 0.6008(13) 0.2166(13) -0.0129(5) 0.055(3) Uani 1 1 d .
H17 H 0.5801 0.1817 -0.0550 0.066 Uiso 1 1 d R
C25 C 0.1177(12) 0.0718(12) 0.8640(7) 0.060(3) Uani 1 1 d .
H25A H 0.1187 0.0143 0.9056 0.072 Uiso 1 1 d R
H25B H 0.2091 0.0182 0.8364 0.072 Uiso 1 1 d R
C16 C 0.7025(14) 0.2675(14) -0.0148(6) 0.059(3) Uani 1 1 d .
H16 H 0.7528 0.2638 -0.0579 0.071 Uiso 1 1 d R

loop_
_atom_site_aniso_label
_atom_site_aniso_U_11
_atom_site_aniso_U_22
_atom_site_aniso_U_33
_atom_site_aniso_U_23
_atom_site_aniso_U_13
_atom_site_aniso_U_12
Bi1 0.02016(14) 0.02088(14) 0.02188(15) 0.00050(10) 0.00019(10) -0.00943(11)
Bi2 0.02674(16) 0.02226(15) 0.02007(15) -0.00343(10) 0.00351(11) -0.00946(12)
As1 0.0181(4) 0.0297(4) 0.0289(4) 0.0028(3) -0.0006(3) -0.0095(3)
As2 0.0309(4) 0.0170(4) 0.0310(4) -0.0055(3) 0.0066(3) -0.0092(3)
O2 0.037(3) 0.055(4) 0.038(4) -0.026(3) 0.016(3) -0.030(3)
C7 0.043(5) 0.032(4) 0.024(4) -0.006(3) 0.008(3) -0.020(4)
O3 0.029(3) 0.030(3) 0.030(3) -0.002(2) 0.002(2) -0.014(2)
O1 0.027(3) 0.033(3) 0.042(4) -0.015(3) 0.017(2) -0.016(2)
C18 0.038(4) 0.032(4) 0.020(4) -0.001(3) 0.001(3) -0.014(4)
O4 0.046(3) 0.025(3) 0.027(3) 0.000(2) 0.002(3) -0.016(3)
C22 0.049(5) 0.040(5) 0.022(4) -0.005(3) 0.001(4) -0.022(4)
O5 0.024(3) 0.024(3) 0.053(4) 0.003(3) 0.001(3) -0.007(2)
C12 0.033(4) 0.038(5) 0.047(6) 0.002(4) 0.009(4) -0.022(4)
C20 0.073(8) 0.037(5) 0.066(8) 0.009(5) -0.025(6) -0.026(5)
N4 0.035(4) 0.034(4) 0.025(4) -0.004(3) -0.003(3) -0.013(3)
C14 0.047(5) 0.040(5) 0.034(5) 0.003(4) 0.000(4) -0.021(4)
C24 0.050(6) 0.054(6) 0.034(5) -0.016(4) 0.008(4) -0.029(5)
C8 0.040(5) 0.032(4) 0.040(5) -0.007(4) -0.009(4) -0.019(4)
N1 0.025(3) 0.027(3) 0.029(4) -0.001(3) 0.003(3) -0.011(3)
C13 0.030(4) 0.024(4) 0.035(5) 0.002(3) -0.001(3) -0.010(3)
N2 0.031(3) 0.031(4) 0.033(4) 0.000(3) 0.000(3) -0.019(3)
N3 0.050(5) 0.031(4) 0.035(4) 0.005(3) -0.010(3) -0.022(3)
C11 0.030(4) 0.036(5) 0.052(6) -0.004(4) 0.004(4) -0.024(4)
C21 0.080(7) 0.045(6) 0.031(5) 0.004(4) -0.010(5) -0.041(5)
Cl1 0.114(3) 0.062(2) 0.097(3) -0.035(2) -0.024(2) -0.012(2)
Cl2 0.051(2) 0.213(6) 0.129(4) -0.111(4) 0.008(2) -0.032(3)
C1 0.026(4) 0.018(3) 0.018(3) -0.003(3) 0.009(3) -0.008(3)
C6 0.021(3) 0.027(4) 0.021(4) 0.000(3) 0.003(3) -0.008(3)
C2 0.027(4) 0.032(4) 0.021(4) 0.001(3) 0.008(3) -0.010(3)
C10 0.028(4) 0.032(4) 0.035(5) 0.000(3) -0.006(3) -0.016(3)
C3 0.044(5) 0.022(4) 0.024(4) -0.002(3) 0.008(4) -0.003(3)
C5 0.023(4) 0.041(5) 0.025(4) 0.002(4) 0.000(3) -0.005(3)
C4 0.033(4) 0.027(4) 0.034(5) 0.007(3) 0.002(4) -0.003(3)
C9 0.040(5) 0.033(5) 0.029(5) -0.004(4) 0.010(4) -0.008(4)
C19 0.055(6) 0.056(6) 0.036(5) 0.010(4) -0.008(4) -0.042(5)
C23 0.042(5) 0.045(6) 0.046(6) 0.005(5) -0.015(5) -0.010(4)
C15 0.067(7) 0.093(9) 0.045(6) 0.015(6) 0.004(5) -0.057(7)
C17 0.078(8) 0.065(7) 0.020(5) -0.009(5) 0.008(5) -0.033(6)
C25 0.040(6) 0.054(7) 0.064(8) -0.023(6) 0.002(5) -0.004(5)
C16 0.078(8) 0.084(8) 0.034(6) -0.002(5) 0.019(5) -0.053(7)

loop_
_atom_type_symbol
_atom_type_description
_atom_type_scat_dispersion_real
_atom_type_scat_dispersion_imag
_atom_type_scat_source
C C 0.0033 0.0016 'International Tables Vol C Tables 4.2.6.8 and 6.1.1.4'
H H 0.0000 0.0000 'International Tables Vol C Tables 4.2.6.8 and 6.1.1.4'
O O 0.0106 0.0060 'International Tables Vol C Tables 4.2.6.8 and 6.1.1.4'
N N 0.0061 0.0033 'International Tables Vol C Tables 4.2.6.8 and 6.1.1.4'
As As 0.0499 2.0058 'International Tables Vol C Tables 4.2.6.8 and 6.1.1.4'
Bi Bi -4.1077 10.2566 'International Tables Vol C Tables 4.2.6.8 and 6.1.1.4'
Cl Cl 0.1484 0.1585 'International Tables Vol C Tables 4.2.6.8 and 6.1.1.4'

loop_
_exptl_crystal_face_index_h
_exptl_crystal_face_index_k
_exptl_crystal_face_index_l
_exptl_crystal_face_perp_dist
-1 0 0 0.092
1 1 0 0.064
0 -1 0 0.084
0 1 0 0.086
0 0 1 0.096
0 0 -1 0.053

loop_
_geom_angle_atom_site_label_1
_geom_angle_atom_site_label_2
_geom_angle_atom_site_label_3
_geom_angle
O1 Bi1 O2 87.9(2)
O1 Bi1 C1 91.2(2)
O2 Bi1 C1 94.2(3)
O1 Bi1 N2 150.1(2)
O2 Bi1 N2 72.3(2)
C1 Bi1 N2 68.9(2)
O1 Bi1 N1 71.2(2)
O2 Bi1 N1 152.2(2)
C1 Bi1 N1 68.9(2)
N2 Bi1 N1 118.0(2)
O4 Bi2 O3 82.2(2)
O4 Bi2 C13 90.3(3)
O3 Bi2 C13 89.0(3)
O4 Bi2 N3 147.2(2)
O3 Bi2 N3 72.8(2)
C13 Bi2 N3 68.8(3)
O4 Bi2 N4 73.3(2)
O3 Bi2 N4 146.2(2)
C13 Bi2 N4 68.6(3)
N3 Bi2 N4 118.1(2)
O3 As1 O1 97.9(3)
O3 As1 O5 102.9(3)
O1 As1 O5 100.7(3)
O4 As2 O2 102.2(3)
O4 As2 O5 103.0(3)
O2 As2 O5 100.2(3)
As2 O2 Bi1 135.1(3)
N1 C7 C2 112.0(6)
N1 C7 H7A 108.9
C2 C7 H7A 108.9
N1 C7 H7B 109.3
C2 C7 H7B 109.7
H7A C7 H7B 107.9
As1 O3 Bi2 118.2(3)
As1 O1 Bi1 134.5(3)
C17 C18 C13 119.8(9)
C17 C18 C22 120.4(8)
C13 C18 C22 119.8(7)
As2 O4 Bi2 125.7(3)
N4 C22 C18 110.1(7)
N4 C22 H22A 109.6
C18 C22 H22A 109.8
N4 C22 H22B 109.4
C18 C22 H22B 109.7
H22A C22 H22B 108.1
As1 O5 As2 126.4(3)
N2 C12 H12A 109.3
N2 C12 H12B 109.7
H12A C12 H12B 109.5
N2 C12 H12C 109.3
H12A C12 H12C 109.5
H12B C12 H12C 109.5
N3 C20 H20A 110.2
N3 C20 H20B 108.8
H20A C20 H20B 109.5
N3 C20 H20C 109.4
H20A C20 H20C 109.5
H20B C20 H20C 109.5
C22 N4 C24 109.9(7)
C22 N4 C23 111.8(8)
C24 N4 C23 110.6(8)
C22 N4 Bi2 100.3(5)
C24 N4 Bi2 114.0(5)
C23 N4 Bi2 109.9(5)
C15 C14 C13 119.2(10)
C15 C14 C19 122.1(9)
C13 C14 C19 118.7(8)
N4 C24 H24A 109.5
N4 C24 H24B 109.2
H24A C24 H24B 109.5
N4 C24 H24C 109.7
H24A C24 H24C 109.5
H24B C24 H24C 109.5
N1 C8 H8A 109.9
N1 C8 H8B 109.0
H8A C8 H8B 109.5
N1 C8 H8C 109.5
H8A C8 H8C 109.5
H8B C8 H8C 109.5
C8 N1 C9 110.1(7)
C8 N1 C7 110.5(6)
C9 N1 C7 111.3(6)
C8 N1 Bi1 115.5(5)
C9 N1 Bi1 108.9(5)
C7 N1 Bi1 100.3(5)
C18 C13 C14 119.6(8)
C18 C13 Bi2 120.3(6)
C14 C13 Bi2 120.1(7)
C12 N2 C10 111.6(7)
C12 N2 C11 110.7(6)
C10 N2 C11 110.5(7)
C12 N2 Bi1 108.7(5)
C10 N2 Bi1 100.8(4)
C11 N2 Bi1 114.2(5)
C19 N3 C20 112.0(8)
C19 N3 C21 110.7(8)
C20 N3 C21 109.8(8)
C19 N3 Bi2 101.7(5)
C20 N3 Bi2 108.4(6)
C21 N3 Bi2 114.1(5)
N2 C11 H11A 109.8
N2 C11 H11B 109.3
H11A C11 H11B 109.5
N2 C11 H11C 109.3
H11A C11 H11C 109.5
H11B C11 H11C 109.5
N3 C21 H21A 109.8
N3 C21 H21B 109.4
H21A C21 H21B 109.5
N3 C21 H21C 109.3
H21A C21 H21C 109.5
H21B C21 H21C 109.5
C6 C1 C2 120.6(7)
C6 C1 Bi1 119.7(5)
C2 C1 Bi1 119.6(5)
C1 C6 C5 119.7(7)
C1 C6 C10 119.1(6)
C5 C6 C10 121.2(7)
C3 C2 C1 118.4(8)
C3 C2 C7 121.2(8)
C1 C2 C7 120.4(7)
N2 C10 C6 110.5(7)
N2 C10 H10A 109.7
C6 C10 H10A 109.6
N2 C10 H10B 109.4
C6 C10 H10B 109.6
H10A C10 H10B 108.1
C4 C3 C2 120.6(8)
C4 C3 H3 119.5
C2 C3 H3 119.9
C4 C5 C6 119.5(8)
C4 C5 H5 120.1
C6 C5 H5 120.3
C3 C4 C5 120.8(8)
C3 C4 H4 119.3
C5 C4 H4 119.9
N1 C9 H9A 109.3
N1 C9 H9B 109.4
H9A C9 H9B 109.5
N1 C9 H9C 109.7
H9A C9 H9C 109.5
H9B C9 H9C 109.5
N3 C19 C14 111.2(7)
N3 C19 H19A 109.3
C14 C19 H19A 108.9
N3 C19 H19B 110.1
C14 C19 H19B 109.2
H19A C19 H19B 108.0
N4 C23 H23A 109.5
N4 C23 H23B 109.6
H23A C23 H23B 109.5
N4 C23 H23C 109.2
H23A C23 H23C 109.5
H23B C23 H23C 109.5
C16 C15 C14 120.8(10)
C16 C15 H15 119.3
C14 C15 H15 119.9
C16 C17 C18 120.2(10)
C16 C17 H17 119.9
C18 C17 H17 119.9
Cl1 C25 Cl2 109.8(6)
Cl1 C25 H25A 107.8
Cl2 C25 H25A 107.4
Cl1 C25 H25B 111.5
Cl2 C25 H25B 111.5
H25A C25 H25B 108.6
C17 C16 C15 120.1(10)
C17 C16 H16 120.0
C15 C16 H16 119.9

loop_
_geom_bond_atom_site_label_1
_geom_bond_atom_site_label_2
_geom_bond_distance
Bi1 O1 2.136(5)
Bi1 O2 2.146(6)
Bi1 C1 2.232(7)
Bi1 N2 2.680(6)
Bi1 N1 2.751(7)
Bi2 O4 2.160(6)
Bi2 O3 2.183(5)
Bi2 C13 2.225(9)
Bi2 N3 2.690(7)
Bi2 N4 2.741(7)
As1 O3 1.733(6)
As1 O1 1.749(5)
As1 O5 1.788(6)
As2 O4 1.735(5)
As2 O2 1.737(6)
As2 O5 1.818(6)
C7 N1 1.461(10)
C7 C2 1.507(12)
C7 H7A 0.9701
C7 H7B 0.9699
C18 C17 1.388(13)
C18 C13 1.388(12)
C18 C22 1.528(12)
C22 N4 1.458(11)
C22 H22A 0.9700
C22 H22B 0.9700
C12 N2 1.441(11)
C12 H12A 0.9600
C12 H12B 0.9600
C12 H12C 0.9600
C20 N3 1.466(12)
C20 H20A 0.9600
C20 H20B 0.9600
C20 H20C 0.9599
N4 C24 1.464(12)
N4 C23 1.469(11)
C14 C15 1.379(14)
C14 C13 1.405(12)
C14 C19 1.512(14)
C24 H24A 0.9600
C24 H24B 0.9602
C24 H24C 0.9600
C8 N1 1.448(10)
C8 H8A 0.9600
C8 H8B 0.9600
C8 H8C 0.9600
N1 C9 1.455(10)
N2 C10 1.479(11)
N2 C11 1.479(10)
N3 C19 1.451(13)
N3 C21 1.470(12)
C11 H11A 0.9600
C11 H11B 0.9601
C11 H11C 0.9600
C21 H21A 0.9599
C21 H21B 0.9600
C21 H21C 0.9600
Cl1 C25 1.725(12)
Cl2 C25 1.763(12)
C1 C6 1.384(11)
C1 C2 1.403(11)
C6 C5 1.396(11)
C6 C10 1.518(11)
C2 C3 1.395(11)
C10 H10A 0.9699
C10 H10B 0.9699
C3 C4 1.374(13)
C3 H3 0.9299
C5 C4 1.383(13)
C5 H5 0.9300
C4 H4 0.9300
C9 H9A 0.9600
C9 H9B 0.9601
C9 H9C 0.9600
C19 H19A 0.9699
C19 H19B 0.9699
C23 H23A 0.9600
C23 H23B 0.9600
C23 H23C 0.9599
C15 C16 1.378(17)
C15 H15 0.9300
C17 C16 1.375(16)
C17 H17 0.9299
C25 H25A 0.9699
C25 H25B 0.9701
C16 H16 0.9301
